data_4121385
loop_
_publ_author_name
'David E. Herbert'
'Davide Lionetti'
'Jonathan Rittle'
'Theodor Agapie'

_publ_contact_author_address
;
Beckman Institute
Caltech 139-74
Pasadena CA 91125
USA
;
_publ_contact_author_email xray@caltech.edu
_publ_contact_author_name 'Xray Staff'
_publ_section_title
;
 Heterometallic Triiron-Oxo/Hydroxo Clusters: Effect of Redox-Inactive
 Metals
;
_journal_name_full 'Journal of the American Chemical Society'
_journal_page_first 19075
_journal_page_last 19078
_journal_paper_doi 10.1021/ja4104974
_journal_volume 135
_journal_year 2013
_chemical_formula_moiety 'C66 H56 Ca F3 Fe3 N6 O14 S, C F3 O3 S, C4 H10 O2, 1.56(C4 H10 O)'
_chemical_formula_sum 'C77.25 H81.63 Ca F6 Fe3 N6 O20.56 S2'
_chemical_formula_weight 1808.93
_chemical_name_systematic
;
 ?
;
_space_group_crystal_system monoclinic
_space_group_IT_number 14
_space_group_name_Hall '-P 2ybc'
_space_group_name_H-M_alt 'P 1 21/c 1'
_symmetry_space_group_name_Hall '-P 2ybc'
_symmetry_space_group_name_H-M 'P 1 21/c 1'
_atom_sites_solution_hydrogens geom
_audit_creation_date 2013-10-11
_audit_creation_method
;
Olex2 1.2
(compiled 2013.09.17 svn.r2790 for OlexSys, GUI svn.r4601)
 SHELXL-2013,
 and manual edit
;
_cell_angle_alpha 90
_cell_angle_beta 93.023(8)
_cell_angle_gamma 90
_cell_formula_units_Z 4
_cell_length_a 11.8543(18)
_cell_length_b 26.583(4)
_cell_length_c 25.731(4)
_cell_measurement_reflns_used 9931
_cell_measurement_temperature 100
_cell_measurement_theta_max 22.66
_cell_measurement_theta_min 2.20
_cell_volume 8097(2)
_computing_cell_refinement 'SAINT V8.32B (Bruker-AXS, 2007)'
_computing_data_collection 'APEX2 2013.6-2 (Bruker-AXS, 2007)'
_computing_data_reduction 'SAINT V8.32B (Bruker-AXS, 2007)'
_computing_molecular_graphics 'DIAMOND 3 (Crystal Impact, 1999)'
_computing_publication_material
;
O. V. Dolomanov, L. J. Bourhis, R. J. Gildea, J. A. K. Howard and H. Puschmann,
OLEX2: a complete structure solution, refinement and analysis program.
J. Appl. Cryst. (2009). 42, 339-341.
 and SHELXTL (Bruker-AXS, 2007)
;
_computing_structure_refinement 'SHELXL-2013/2 (Sheldrick, 2013)'
_computing_structure_solution 'SHELXT (Sheldrick, 2012)'
_diffrn_ambient_temperature 100.15
_diffrn_measured_fraction_theta_full 0.999
_diffrn_measured_fraction_theta_max 0.901
_diffrn_measurement_device_type 'Bruker APEX-II CCD'
_diffrn_measurement_method '\f and \w scans'
_diffrn_radiation_monochromator graphite
_diffrn_radiation_type MoK\a
_diffrn_radiation_wavelength 0.71073
_diffrn_reflns_av_R_equivalents 0.1223
_diffrn_reflns_av_unetI/netI 0.1168
_diffrn_reflns_Laue_measured_fraction_full 0.999
_diffrn_reflns_Laue_measured_fraction_max 0.901
_diffrn_reflns_limit_h_max 15
_diffrn_reflns_limit_h_min -15
_diffrn_reflns_limit_k_max 34
_diffrn_reflns_limit_k_min -34
_diffrn_reflns_limit_l_max 33
_diffrn_reflns_limit_l_min -32
_diffrn_reflns_number 100724
_diffrn_reflns_point_group_measured_fraction_full 0.999
_diffrn_reflns_point_group_measured_fraction_max 0.901
_diffrn_reflns_theta_full 25.000
_diffrn_reflns_theta_max 28.310
_diffrn_reflns_theta_min 1.532
_diffrn_source_current 30
_diffrn_source_power 1.5
_diffrn_source_target Mo
_diffrn_source_voltage 50
_diffrn_standards_number 0
_exptl_absorpt_coefficient_mu 0.734
_exptl_absorpt_correction_T_max 1.0000
_exptl_absorpt_correction_T_min 0.7084
_exptl_absorpt_correction_type multi-scan
_exptl_absorpt_process_details
;
SADABS-2012/1 (Bruker,2012) was used for absorption correction.
wR2(int) was 0.0954 before and 0.0841 after correction.
The Ratio of minimum to maximum transmission is 0.7084.
The \l/2 correction factor is 0.0015.
;
_exptl_crystal_colour brown
_exptl_crystal_colour_primary brown
_exptl_crystal_density_diffrn 1.484
_exptl_crystal_description prism
_exptl_crystal_F_000 3743
_exptl_crystal_size_max 0.58
_exptl_crystal_size_mid 0.19
_exptl_crystal_size_min 0.14
_refine_diff_density_max 3.178
_refine_diff_density_min -1.045
_refine_diff_density_rms 0.142
_refine_ls_extinction_method none
_refine_ls_goodness_of_fit_ref 1.042
_refine_ls_hydrogen_treatment constr
_refine_ls_matrix_type full
_refine_ls_number_parameters 1060
_refine_ls_number_reflns 18166
_refine_ls_number_restraints 0
_refine_ls_restrained_S_all 1.042
_refine_ls_R_factor_all 0.1744
_refine_ls_R_factor_gt 0.0986
_refine_ls_shift/su_max 0.000
_refine_ls_shift/su_mean 0.000
_refine_ls_structure_factor_coef Fsqd
_refine_ls_weighting_details 'w=1/[\s^2^(Fo^2^)+(0.1060P)^2^+60.7736P] where P=(Fo^2^+2Fc^2^)/3'
_refine_ls_weighting_scheme calc
_refine_ls_wR_factor_gt 0.2377
_refine_ls_wR_factor_ref 0.2798
_reflns_Friedel_coverage 0.000
_reflns_number_gt 10325
_reflns_number_total 18166
_reflns_threshold_expression 'I > 2\s(I)'
_cod_data_source_file ja4104974_redCa.cif
_cod_data_source_block a13138q2
_cod_database_code 4121385
_cod_database_fobs_code 4121385
_shelx_space_group_comment
;
The symmetry employed for this shelxl refinement is uniquely defined
by the following loop, which should always be used as a source of
symmetry information in preference to the above space-group names.
They are only intended as comments.
;
_olex2_refinement_description
;
1. Fixed Uiso
 At 1.2 times of:
  All C(H) groups, All C(H,H) groups, All O(H) groups
 At 1.5 times of:
  All C(H,H,H) groups
2. others
 Sof(C66A)=Sof(H66D)=Sof(H66E)=Sof(H66F)=1-FVAR(1)
 Sof(C66)=Sof(H66A)=Sof(H66B)=Sof(H66C)=FVAR(1)
 Sof(O22)=Sof(C80)=Sof(H80A)=Sof(H80B)=Sof(H80C)=Sof(C81)=Sof(H81A)=Sof(H81B)=
 Sof(C82)=Sof(H82A)=Sof(H82B)=Sof(H82C)=Sof(C83)=Sof(H83A)=Sof(H83B)=FVAR(2)
3.a Secondary CH2 refined with riding coordinates:
 C64(H64A,H64B), C65(H65A,H65B), C69(H69A,H69B), C70(H70A,H70B), C77(H77A,
 H77B), C78(H78A,H78B), C81(H81A,H81B), C83(H83A,H83B)
3.b Aromatic/amide H refined with riding coordinates:
 O5(H5), C2(H2), C4(H4), C6(H6), C8(H8), C9(H9), C10(H10), C11(H11), C15(H15),
 C16(H16), C17(H17), C18(H18), C20(H20), C21(H21), C22(H22), C23(H23), C25(H25),
  C26(H26), C27(H27), C28(H28), C32(H32), C33(H33), C34(H34), C35(H35),
 C37(H37), C38(H38), C39(H39), C40(H40), C42(H42), C43(H43), C44(H44), C45(H45),
  C49(H49), C50(H50), C51(H51), C52(H52), C54(H54), C55(H55), C56(H56), C57(H57)
3.c Idealised Me refined as rotating group:
 C59(H59A,H59B,H59C), C61(H61A,H61B,H61C), C63(H63A,H63B,H63C), C66(H66A,H66B,
 H66C), C66A(H66D,H66E,H66F), C68(H68A,H68B,H68C), C71(H71A,H71B,H71C),
 C76(H76A,H76B,H76C), C79(H79A,H79B,H79C), C80(H80A,H80B,H80C), C82(H82A,H82B,
 H82C)
;

loop_
_space_group_symop_operation_xyz
'x, y, z'
'-x, y+1/2, -z+1/2'
'-x, -y, -z'
'x, -y-1/2, z-1/2'

loop_
_atom_site_label
_atom_site_type_symbol
_atom_site_fract_x
_atom_site_fract_y
_atom_site_fract_z
_atom_site_U_iso_or_equiv
_atom_site_adp_type
_atom_site_occupancy
_atom_site_site_symmetry_order
_atom_site_calc_flag
_atom_site_refinement_flags_posn
_atom_site_refinement_flags_adp
_atom_site_refinement_flags_occupancy
_atom_site_disorder_assembly
_atom_site_disorder_group
Fe1 Fe 0.03405(8) 0.29201(4) 0.23448(4) 0.0256(2) Uani 1 1 d . . . . .
Fe2 Fe 0.04790(8) 0.35744(4) 0.33367(4) 0.0223(2) Uani 1 1 d . . . . .
Fe3 Fe 0.25211(8) 0.30258(3) 0.30086(4) 0.0228(2) Uani 1 1 d . . . . .
Ca1 Ca 0.13756(12) 0.43101(5) 0.24060(6) 0.0294(3) Uani 1 1 d . . . . .
S1 S 0.38819(19) 0.46416(8) 0.17313(10) 0.0476(6) Uani 1 1 d . . . . .
F1 F 0.3146(6) 0.4782(3) 0.0775(3) 0.104(3) Uani 1 1 d . . . . .
F2 F 0.3661(7) 0.5463(3) 0.1191(3) 0.102(3) Uani 1 1 d . . . . .
F3 F 0.4909(5) 0.4941(3) 0.0913(3) 0.093(2) Uani 1 1 d . . . . .
O1 O -0.0457(4) 0.29927(17) 0.30307(18) 0.0242(10) Uani 1 1 d . . . . .
O2 O 0.1565(4) 0.30889(17) 0.36835(18) 0.0244(10) Uani 1 1 d . . . . .
O3 O 0.1579(4) 0.24526(16) 0.27573(17) 0.0223(10) Uani 1 1 d . . . . .
O4 O 0.1377(4) 0.34729(17) 0.27422(18) 0.0253(10) Uani 1 1 d . . . . .
O5 O -0.0018(4) 0.41952(17) 0.3017(2) 0.0297(11) Uani 1 1 d . . . . .
H5 H -0.0584 0.4378 0.3079 0.036 Uiso 1 1 calc R U . . .
O6 O 0.0993(6) 0.3868(2) 0.1650(2) 0.0575(18) Uani 1 1 d . . . . .
O7 O 0.0980(5) 0.3032(2) 0.1639(2) 0.0376(13) Uani 1 1 d . . . . .
O8 O 0.2971(4) 0.42743(18) 0.2953(2) 0.0361(12) Uani 1 1 d . . . . .
O9 O 0.3809(4) 0.35307(18) 0.3088(2) 0.0303(11) Uani 1 1 d . . . . .
O10 O 0.2730(5) 0.4705(2) 0.1875(2) 0.0492(15) Uani 1 1 d . . . . .
O11 O 0.4156(6) 0.4134(2) 0.1581(3) 0.075(2) Uani 1 1 d . . . . .
O12 O 0.4730(5) 0.4886(2) 0.2053(2) 0.0513(16) Uani 1 1 d . . . . .
O13 O 0.1577(4) 0.52230(19) 0.2726(2) 0.0358(12) Uani 1 1 d . . . . .
O14 O 0.0013(5) 0.4881(2) 0.1963(3) 0.0524(16) Uani 1 1 d . . . . .
N1 N -0.1299(5) 0.3302(3) 0.2151(2) 0.0364(15) Uani 1 1 d . . . . .
N2 N -0.1009(4) 0.3532(2) 0.3789(2) 0.0258(12) Uani 1 1 d . . . . .
N3 N 0.1567(5) 0.4023(2) 0.3915(2) 0.0281(13) Uani 1 1 d . . . . .
N4 N 0.3514(5) 0.2692(2) 0.3654(2) 0.0239(12) Uani 1 1 d . . . . .
N5 N 0.3331(4) 0.2737(2) 0.2324(2) 0.0240(12) Uani 1 1 d . . . . .
N6 N 0.0059(5) 0.2164(2) 0.2062(2) 0.0275(13) Uani 1 1 d . . . . .
C1 C -0.0742(6) 0.2060(2) 0.3502(3) 0.0284(15) Uani 1 1 d . . . . .
C2 C 0.0085(6) 0.1776(3) 0.3287(3) 0.0286(16) Uani 1 1 d . . . . .
H2 H -0.0095 0.1589 0.2979 0.034 Uiso 1 1 calc R U . . .
C3 C 0.1177(6) 0.1755(3) 0.3511(3) 0.0273(15) Uani 1 1 d . . . . .
C4 C 0.1400(6) 0.2007(3) 0.3975(3) 0.0294(16) Uani 1 1 d . . . . .
H4 H 0.2127 0.1978 0.4145 0.035 Uiso 1 1 calc R U . . .
C5 C 0.0586(6) 0.2300(3) 0.4196(3) 0.0301(16) Uani 1 1 d . . . . .
C6 C -0.0495(6) 0.2314(3) 0.3967(3) 0.0284(15) Uani 1 1 d . . . . .
H6 H -0.1070 0.2497 0.4128 0.034 Uiso 1 1 calc R U . . .
C7 C -0.1871(6) 0.2102(3) 0.3206(3) 0.0305(16) Uani 1 1 d . . . . .
C8 C -0.2480(6) 0.1657(3) 0.3136(4) 0.042(2) Uani 1 1 d . . . . .
H8 H -0.2208 0.1360 0.3306 0.051 Uiso 1 1 calc R U . . .
C9 C -0.3462(7) 0.1635(3) 0.2829(4) 0.051(3) Uani 1 1 d . . . . .
H9 H -0.3873 0.1329 0.2792 0.061 Uiso 1 1 calc R U . . .
C10 C -0.3833(6) 0.2057(3) 0.2581(4) 0.048(2) Uani 1 1 d . . . . .
H10 H -0.4497 0.2044 0.2358 0.058 Uiso 1 1 calc R U . . .
C11 C -0.3253(6) 0.2507(3) 0.2649(3) 0.0331(17) Uani 1 1 d . . . . .
H11 H -0.3537 0.2800 0.2476 0.040 Uiso 1 1 calc R U . . .
C12 C -0.2259(5) 0.2542(3) 0.2967(3) 0.0257(15) Uani 1 1 d . . . . .
C13 C -0.1626(5) 0.3054(2) 0.3026(3) 0.0239(14) Uani 1 1 d . . . . .
C14 C -0.1965(6) 0.3378(3) 0.2549(3) 0.0296(16) Uani 1 1 d . . . . .
C15 C -0.2876(7) 0.3699(3) 0.2511(3) 0.043(2) Uani 1 1 d . . . . .
H15 H -0.3310 0.3759 0.2805 0.052 Uiso 1 1 calc R U . . .
C16 C -0.3159(9) 0.3934(4) 0.2039(4) 0.070(3) Uani 1 1 d . . . . .
H16 H -0.3792 0.4152 0.2001 0.084 Uiso 1 1 calc R U . . .
C17 C -0.2491(11) 0.3840(5) 0.1629(4) 0.091(5) Uani 1 1 d . . . . .
H17 H -0.2669 0.3990 0.1300 0.110 Uiso 1 1 calc R U . . .
C18 C -0.1562(9) 0.3529(4) 0.1695(4) 0.068(3) Uani 1 1 d . . . . .
H18 H -0.1097 0.3475 0.1410 0.082 Uiso 1 1 calc R U . . .
C19 C -0.1904(6) 0.3301(3) 0.3540(3) 0.0261(15) Uani 1 1 d . . . . .
C20 C -0.2935(6) 0.3263(3) 0.3770(3) 0.0317(16) Uani 1 1 d . . . . .
H20 H -0.3560 0.3106 0.3589 0.038 Uiso 1 1 calc R U . . .
C21 C -0.3047(7) 0.3456(3) 0.4266(3) 0.0399(19) Uani 1 1 d . . . . .
H21 H -0.3747 0.3433 0.4428 0.048 Uiso 1 1 calc R U . . .
C22 C -0.2121(7) 0.3681(3) 0.4521(3) 0.041(2) Uani 1 1 d . . . . .
H22 H -0.2172 0.3810 0.4863 0.050 Uiso 1 1 calc R U . . .
C23 C -0.1123(6) 0.3717(3) 0.4269(3) 0.0335(17) Uani 1 1 d . . . . .
H23 H -0.0493 0.3878 0.4442 0.040 Uiso 1 1 calc R U . . .
C24 C 0.0876(6) 0.2625(3) 0.4659(3) 0.0332(17) Uani 1 1 d . . . . .
C25 C 0.0348(8) 0.2509(3) 0.5115(3) 0.045(2) Uani 1 1 d . . . . .
H25 H -0.0165 0.2235 0.5118 0.054 Uiso 1 1 calc R U . . .
C26 C 0.0562(8) 0.2792(4) 0.5568(3) 0.052(2) Uani 1 1 d . . . . .
H26 H 0.0229 0.2701 0.5883 0.063 Uiso 1 1 calc R U . . .
C27 C 0.1254(8) 0.3197(4) 0.5551(3) 0.055(3) Uani 1 1 d . . . . .
H27 H 0.1393 0.3397 0.5854 0.065 Uiso 1 1 calc R U . . .
C28 C 0.1760(7) 0.3324(4) 0.5096(3) 0.044(2) Uani 1 1 d . . . . .
H28 H 0.2236 0.3612 0.5092 0.053 Uiso 1 1 calc R U . . .
C29 C 0.1585(6) 0.3037(3) 0.4640(3) 0.0306(16) Uani 1 1 d . . . . .
C30 C 0.2208(6) 0.3190(3) 0.4141(3) 0.0295(16) Uani 1 1 d . . . . .
C31 C 0.2415(6) 0.3760(3) 0.4156(3) 0.0307(16) Uani 1 1 d . . . . .
C32 C 0.3329(6) 0.4000(3) 0.4400(3) 0.0351(18) Uani 1 1 d . . . . .
H32 H 0.3935 0.3809 0.4554 0.042 Uiso 1 1 calc R U . . .
C33 C 0.3361(7) 0.4518(3) 0.4419(3) 0.0403(19) Uani 1 1 d . . . . .
H33 H 0.3980 0.4687 0.4592 0.048 Uiso 1 1 calc R U . . .
C34 C 0.2484(7) 0.4786(3) 0.4185(3) 0.0365(18) Uani 1 1 d . . . . .
H34 H 0.2478 0.5143 0.4198 0.044 Uiso 1 1 calc R U . . .
C35 C 0.1605(6) 0.4524(3) 0.3929(3) 0.0322(17) Uani 1 1 d . . . . .
H35 H 0.1010 0.4708 0.3757 0.039 Uiso 1 1 calc R U . . .
C36 C 0.3308(6) 0.2874(3) 0.4123(3) 0.0273(15) Uani 1 1 d . . . . .
C37 C 0.3995(6) 0.2762(3) 0.4551(3) 0.0336(17) Uani 1 1 d . . . . .
H37 H 0.3843 0.2901 0.4881 0.040 Uiso 1 1 calc R U . . .
C38 C 0.4910(7) 0.2446(3) 0.4503(3) 0.0405(19) Uani 1 1 d . . . . .
H38 H 0.5393 0.2365 0.4797 0.049 Uiso 1 1 calc R U . . .
C39 C 0.5106(6) 0.2251(3) 0.4020(3) 0.0350(17) Uani 1 1 d . . . . .
H39 H 0.5721 0.2029 0.3976 0.042 Uiso 1 1 calc R U . . .
C40 C 0.4394(6) 0.2385(3) 0.3603(3) 0.0313(16) Uani 1 1 d . . . . .
H40 H 0.4532 0.2254 0.3269 0.038 Uiso 1 1 calc R U . . .
C41 C 0.2112(6) 0.1491(2) 0.3255(3) 0.0269(15) Uani 1 1 d . . . . .
C42 C 0.2619(7) 0.1092(3) 0.3526(3) 0.0393(19) Uani 1 1 d . . . . .
H42 H 0.2364 0.1005 0.3858 0.047 Uiso 1 1 calc R U . . .
C43 C 0.3499(7) 0.0815(3) 0.3322(4) 0.043(2) Uani 1 1 d . . . . .
H43 H 0.3830 0.0540 0.3510 0.052 Uiso 1 1 calc R U . . .
C44 C 0.3873(6) 0.0948(3) 0.2847(3) 0.0377(19) Uani 1 1 d . . . . .
H44 H 0.4457 0.0759 0.2700 0.045 Uiso 1 1 calc R U . . .
C45 C 0.3408(6) 0.1356(3) 0.2577(3) 0.0315(17) Uani 1 1 d . . . . .
H45 H 0.3702 0.1452 0.2255 0.038 Uiso 1 1 calc R U . . .
C46 C 0.2505(6) 0.1631(2) 0.2772(3) 0.0269(15) Uani 1 1 d . . . . .
C47 C 0.1977(6) 0.2069(2) 0.2443(3) 0.0244(14) Uani 1 1 d . . . . .
C48 C 0.2864(6) 0.2316(3) 0.2109(3) 0.0270(15) Uani 1 1 d . . . . .
C49 C 0.3171(6) 0.2148(3) 0.1623(3) 0.0360(18) Uani 1 1 d . . . . .
H49 H 0.2827 0.1856 0.1472 0.043 Uiso 1 1 calc R U . . .
C50 C 0.3983(7) 0.2409(3) 0.1361(3) 0.0397(19) Uani 1 1 d . . . . .
H50 H 0.4230 0.2286 0.1040 0.048 Uiso 1 1 calc R U . . .
C51 C 0.4426(6) 0.2847(3) 0.1569(3) 0.0385(19) Uani 1 1 d . . . . .
H51 H 0.4943 0.3044 0.1385 0.046 Uiso 1 1 calc R U . . .
C52 C 0.4098(6) 0.2994(3) 0.2055(3) 0.0304(16) Uani 1 1 d . . . . .
H52 H 0.4427 0.3288 0.2207 0.036 Uiso 1 1 calc R U . . .
C53 C 0.0960(6) 0.1861(3) 0.2113(3) 0.0277(15) Uani 1 1 d . . . . .
C54 C 0.0949(6) 0.1382(3) 0.1889(3) 0.0307(16) Uani 1 1 d . . . . .
H54 H 0.1597 0.1172 0.1926 0.037 Uiso 1 1 calc R U . . .
C55 C -0.0008(7) 0.1216(3) 0.1612(3) 0.0371(18) Uani 1 1 d . . . . .
H55 H -0.0021 0.0893 0.1452 0.045 Uiso 1 1 calc R U . . .
C56 C -0.0942(7) 0.1522(3) 0.1569(3) 0.0385(19) Uani 1 1 d . . . . .
H56 H -0.1616 0.1412 0.1388 0.046 Uiso 1 1 calc R U . . .
C57 C -0.0881(6) 0.1995(3) 0.1798(3) 0.0349(17) Uani 1 1 d . . . . .
H57 H -0.1524 0.2208 0.1767 0.042 Uiso 1 1 calc R U . . .
C58 C 0.1246(8) 0.3457(3) 0.1457(3) 0.043(2) Uani 1 1 d . . . . .
C59 C 0.1905(9) 0.3448(4) 0.0960(4) 0.062(3) Uani 1 1 d . . . . .
H59A H 0.1431 0.3583 0.0670 0.093 Uiso 1 1 calc R U . . .
H59B H 0.2118 0.3100 0.0883 0.093 Uiso 1 1 calc R U . . .
H59C H 0.2587 0.3653 0.1011 0.093 Uiso 1 1 calc R U . . .
C60 C 0.3799(6) 0.4008(3) 0.3092(3) 0.0291(16) Uani 1 1 d . . . . .
C61 C 0.4862(6) 0.4269(3) 0.3269(3) 0.0376(19) Uani 1 1 d . . . . .
H61A H 0.5277 0.4368 0.2965 0.056 Uiso 1 1 calc R U . . .
H61B H 0.5330 0.4043 0.3490 0.056 Uiso 1 1 calc R U . . .
H61C H 0.4679 0.4570 0.3468 0.056 Uiso 1 1 calc R U . . .
C62 C 0.3900(9) 0.4973(5) 0.1129(4) 0.070(3) Uani 1 1 d . . . . .
C63 C 0.2673(7) 0.5415(3) 0.2912(4) 0.048(2) Uani 1 1 d . . . . .
H63A H 0.3159 0.5453 0.2618 0.072 Uiso 1 1 calc R U . . .
H63B H 0.3023 0.5178 0.3165 0.072 Uiso 1 1 calc R U . . .
H63C H 0.2577 0.5742 0.3080 0.072 Uiso 1 1 calc R U . . .
C64 C 0.1084(8) 0.5552(3) 0.2352(4) 0.049(2) Uani 1 1 d . . . . .
H64A H 0.1535 0.5559 0.2039 0.059 Uiso 1 1 calc R U . . .
H64B H 0.1051 0.5898 0.2494 0.059 Uiso 1 1 calc R U . . .
C65 C -0.0047(9) 0.5368(4) 0.2218(5) 0.072(3) Uani 1 1 d . . . . .
H65A H -0.0452 0.5611 0.1984 0.086 Uiso 1 1 calc R U . . .
H65B H -0.0472 0.5336 0.2538 0.086 Uiso 1 1 calc R U . . .
C66 C -0.0009(19) 0.4883(7) 0.1402(8) 0.090(8) Uani 0.67(2) 1 d . . P A 1
H66A H 0.0642 0.5072 0.1286 0.136 Uiso 0.67(2) 1 calc R U P A 1
H66B H -0.0708 0.5042 0.1264 0.136 Uiso 0.67(2) 1 calc R U P A 1
H66C H 0.0025 0.4537 0.1274 0.136 Uiso 0.67(2) 1 calc R U P A 1
C66A C -0.114(3) 0.4752(11) 0.178(2) 0.11(3) Uani 0.33(2) 1 d . . P A 2
H66D H -0.1441 0.5014 0.1546 0.172 Uiso 0.33(2) 1 calc R U P A 2
H66E H -0.1616 0.4726 0.2082 0.172 Uiso 0.33(2) 1 calc R U P A 2
H66F H -0.1140 0.4429 0.1599 0.172 Uiso 0.33(2) 1 calc R U P A 2
S2 S 0.42027(18) 0.60977(9) 0.44272(8) 0.0460(6) Uani 1 1 d . . . . .
F4 F 0.4855(5) 0.5544(3) 0.3665(3) 0.094(3) Uani 1 1 d . . . . .
F5 F 0.4695(6) 0.6320(3) 0.3482(2) 0.092(2) Uani 1 1 d . . . . .
F6 F 0.6114(4) 0.6073(2) 0.3960(3) 0.0672(16) Uani 1 1 d . . . . .
O15 O 0.4571(7) 0.5672(4) 0.4739(4) 0.112(4) Uani 1 1 d . . . . .
O16 O 0.4603(6) 0.6569(3) 0.4615(3) 0.077(2) Uani 1 1 d . . . . .
O17 O 0.3058(4) 0.6063(2) 0.4232(2) 0.0409(13) Uani 1 1 d . . . . .
C67 C 0.5002(7) 0.5993(4) 0.3873(4) 0.053(3) Uani 1 1 d . . . . .
O18 O 0.7821(17) 0.5042(9) 0.3423(7) 0.246(12) Uani 1 1 d . . . . .
O19 O 0.9446(15) 0.5262(6) 0.4252(6) 0.164(6) Uani 1 1 d . . . . .
C68 C 0.7428(12) 0.5028(6) 0.3001(10) 0.155(10) Uani 1 1 d . . . . .
H68A H 0.7686 0.4724 0.2827 0.233 Uiso 1 1 calc R U . . .
H68B H 0.7662 0.5325 0.2810 0.233 Uiso 1 1 calc R U . . .
H68C H 0.6602 0.5022 0.3009 0.233 Uiso 1 1 calc R U . . .
C69 C 0.791(2) 0.5023(7) 0.3853(8) 0.166(10) Uani 1 1 d . . . . .
H69A H 0.8180 0.4673 0.3900 0.200 Uiso 1 1 calc R U . . .
H69B H 0.7099 0.5006 0.3935 0.200 Uiso 1 1 calc R U . . .
C70 C 0.8379(9) 0.5250(5) 0.4324(5) 0.075(3) Uani 1 1 d . . . . .
H70A H 0.8076 0.5593 0.4371 0.090 Uiso 1 1 calc R U . . .
H70B H 0.8220 0.5044 0.4632 0.090 Uiso 1 1 calc R U . . .
C71 C 0.999(2) 0.5528(7) 0.4624(6) 0.165(10) Uani 1 1 d . . . . .
H71A H 0.9888 0.5888 0.4552 0.247 Uiso 1 1 calc R U . . .
H71B H 1.0794 0.5445 0.4635 0.247 Uiso 1 1 calc R U . . .
H71C H 0.9681 0.5448 0.4961 0.247 Uiso 1 1 calc R U . . .
O21 O 0.6152(8) 0.1776(4) 0.5444(4) 0.101(3) Uani 1 1 d . . . . .
C76 C 0.4803(17) 0.1168(7) 0.5146(8) 0.150(8) Uani 1 1 d . . . . .
H76A H 0.4643 0.1070 0.5502 0.226 Uiso 1 1 calc R U . . .
H76B H 0.4674 0.0879 0.4913 0.226 Uiso 1 1 calc R U . . .
H76C H 0.4304 0.1445 0.5033 0.226 Uiso 1 1 calc R U . . .
C77 C 0.6021(15) 0.1335(5) 0.5132(7) 0.114(6) Uani 1 1 d . . . . .
H77A H 0.6531 0.1066 0.5270 0.136 Uiso 1 1 calc R U . . .
H77B H 0.6209 0.1408 0.4769 0.136 Uiso 1 1 calc R U . . .
C78 C 0.7240(11) 0.1998(6) 0.5405(6) 0.107(5) Uani 1 1 d . . . . .
H78A H 0.7369 0.2087 0.5039 0.128 Uiso 1 1 calc R U . . .
H78B H 0.7840 0.1763 0.5532 0.128 Uiso 1 1 calc R U . . .
C79 C 0.7236(13) 0.2455(5) 0.5733(6) 0.116(6) Uani 1 1 d . . . . .
H79A H 0.6598 0.2670 0.5619 0.175 Uiso 1 1 calc R U . . .
H79B H 0.7945 0.2639 0.5700 0.175 Uiso 1 1 calc R U . . .
H79C H 0.7164 0.2358 0.6097 0.175 Uiso 1 1 calc R U . . .
O22 O 0.9260(9) 0.5532(4) 0.0439(4) 0.050(3) Uiso 0.564(11) 1 d . . P . .
C80 C 1.0956(15) 0.5987(7) 0.0562(7) 0.056(5) Uiso 0.564(11) 1 d . . P . .
H80A H 1.1639 0.5881 0.0393 0.084 Uiso 0.564(11) 1 calc R U P . .
H80B H 1.0887 0.5795 0.0884 0.084 Uiso 0.564(11) 1 calc R U P . .
H80C H 1.1006 0.6347 0.0643 0.084 Uiso 0.564(11) 1 calc R U P . .
C81 C 0.9969(14) 0.5895(6) 0.0212(7) 0.051(4) Uiso 0.564(11) 1 d . . P . .
H81A H 0.9546 0.6213 0.0151 0.061 Uiso 0.564(11) 1 calc R U P . .
H81B H 1.0211 0.5770 -0.0127 0.061 Uiso 0.564(11) 1 calc R U P . .
C82 C 0.7617(16) 0.5013(7) 0.0387(7) 0.060(5) Uiso 0.564(11) 1 d . . P . .
H82A H 0.7008 0.4906 0.0139 0.091 Uiso 0.564(11) 1 calc R U P . .
H82B H 0.7291 0.5153 0.0698 0.091 Uiso 0.564(11) 1 calc R U P . .
H82C H 0.8090 0.4722 0.0485 0.091 Uiso 0.564(11) 1 calc R U P . .
C83 C 0.8366(14) 0.5430(6) 0.0126(7) 0.054(4) Uiso 0.564(11) 1 d . . P . .
H83A H 0.8613 0.5306 -0.0213 0.064 Uiso 0.564(11) 1 calc R U P . .
H83B H 0.7914 0.5739 0.0062 0.064 Uiso 0.564(11) 1 calc R U P . .

loop_
_atom_site_aniso_label
_atom_site_aniso_U_11
_atom_site_aniso_U_22
_atom_site_aniso_U_33
_atom_site_aniso_U_23
_atom_site_aniso_U_13
_atom_site_aniso_U_12
Fe1 0.0194(5) 0.0335(6) 0.0238(5) -0.0020(4) 0.0003(4) -0.0010(4)
Fe2 0.0142(4) 0.0263(5) 0.0259(5) -0.0028(4) -0.0025(4) -0.0004(4)
Fe3 0.0172(5) 0.0253(5) 0.0256(5) -0.0039(4) -0.0016(4) -0.0004(4)
Ca1 0.0230(7) 0.0278(7) 0.0371(9) 0.0023(6) -0.0008(6) -0.0035(6)
S1 0.0366(12) 0.0462(12) 0.0611(15) -0.0041(11) 0.0128(10) -0.0082(9)
F1 0.079(5) 0.174(8) 0.060(4) 0.023(5) 0.002(4) -0.048(5)
F2 0.095(6) 0.069(5) 0.145(7) 0.041(5) 0.024(5) 0.003(4)
F3 0.062(4) 0.151(7) 0.070(4) -0.012(4) 0.032(3) -0.042(4)
O1 0.012(2) 0.029(2) 0.031(3) -0.002(2) -0.0042(19) -0.0010(18)
O2 0.016(2) 0.031(3) 0.025(2) -0.0039(19) -0.0092(19) 0.0009(19)
O3 0.015(2) 0.023(2) 0.029(3) -0.0044(19) 0.0043(19) -0.0028(17)
O4 0.018(2) 0.027(2) 0.030(3) -0.004(2) 0.000(2) -0.0043(19)
O5 0.018(2) 0.029(3) 0.042(3) 0.002(2) 0.002(2) 0.004(2)
O6 0.096(5) 0.042(4) 0.034(3) 0.000(3) -0.002(3) -0.014(3)
O7 0.038(3) 0.048(3) 0.027(3) -0.001(2) 0.002(2) -0.011(3)
O8 0.020(3) 0.030(3) 0.057(4) -0.003(2) -0.007(2) -0.003(2)
O9 0.024(3) 0.027(3) 0.039(3) -0.005(2) 0.000(2) 0.000(2)
O10 0.032(3) 0.061(4) 0.055(4) 0.004(3) 0.014(3) -0.008(3)
O11 0.053(4) 0.043(4) 0.129(7) -0.010(4) -0.006(4) 0.002(3)
O12 0.039(3) 0.057(4) 0.058(4) -0.004(3) 0.003(3) -0.016(3)
O13 0.030(3) 0.031(3) 0.046(3) 0.002(2) 0.000(2) 0.001(2)
O14 0.047(4) 0.044(3) 0.064(4) 0.011(3) -0.021(3) -0.003(3)
N1 0.031(4) 0.052(4) 0.026(3) 0.001(3) 0.001(3) 0.007(3)
N2 0.015(3) 0.029(3) 0.032(3) -0.002(2) -0.005(2) 0.001(2)
N3 0.021(3) 0.033(3) 0.030(3) -0.006(3) -0.005(2) 0.002(2)
N4 0.018(3) 0.031(3) 0.022(3) -0.001(2) -0.003(2) -0.002(2)
N5 0.015(3) 0.027(3) 0.030(3) -0.004(2) 0.006(2) -0.002(2)
N6 0.016(3) 0.038(3) 0.029(3) -0.003(3) 0.003(2) -0.006(2)
C1 0.025(4) 0.022(3) 0.038(4) 0.002(3) 0.004(3) 0.002(3)
C2 0.028(4) 0.023(3) 0.035(4) -0.002(3) 0.005(3) -0.003(3)
C3 0.024(4) 0.025(3) 0.034(4) 0.005(3) 0.008(3) 0.000(3)
C4 0.025(4) 0.034(4) 0.030(4) 0.005(3) 0.004(3) 0.007(3)
C5 0.037(4) 0.028(4) 0.025(4) 0.003(3) 0.002(3) 0.001(3)
C6 0.024(4) 0.029(4) 0.033(4) 0.003(3) 0.012(3) 0.000(3)
C7 0.020(3) 0.032(4) 0.040(4) -0.008(3) 0.010(3) -0.001(3)
C8 0.022(4) 0.024(4) 0.082(7) -0.009(4) 0.014(4) -0.003(3)
C9 0.023(4) 0.037(5) 0.094(8) -0.029(5) 0.014(4) -0.004(3)
C10 0.014(4) 0.053(5) 0.078(7) -0.033(5) 0.000(4) -0.003(3)
C11 0.015(3) 0.046(4) 0.039(4) -0.011(3) 0.000(3) -0.002(3)
C12 0.012(3) 0.035(4) 0.029(4) -0.010(3) 0.005(3) 0.001(3)
C13 0.013(3) 0.030(4) 0.029(4) -0.003(3) -0.002(3) -0.001(3)
C14 0.021(4) 0.032(4) 0.035(4) -0.003(3) -0.003(3) 0.000(3)
C15 0.039(5) 0.050(5) 0.040(5) -0.001(4) -0.002(4) 0.009(4)
C16 0.061(7) 0.087(8) 0.062(7) 0.024(6) 0.002(5) 0.037(6)
C17 0.086(9) 0.145(12) 0.045(6) 0.036(7) 0.012(6) 0.061(9)
C18 0.064(7) 0.105(9) 0.035(5) 0.001(5) 0.000(5) 0.044(6)
C19 0.018(3) 0.027(4) 0.033(4) 0.000(3) -0.001(3) 0.001(3)
C20 0.016(3) 0.043(4) 0.036(4) -0.003(3) 0.003(3) -0.002(3)
C21 0.029(4) 0.046(5) 0.046(5) -0.007(4) 0.012(4) -0.004(3)
C22 0.033(4) 0.056(5) 0.036(5) -0.012(4) 0.005(4) 0.002(4)
C23 0.022(4) 0.048(5) 0.030(4) -0.008(3) 0.001(3) 0.002(3)
C24 0.033(4) 0.043(4) 0.023(4) 0.002(3) 0.000(3) 0.015(3)
C25 0.046(5) 0.057(5) 0.033(5) 0.005(4) 0.009(4) 0.014(4)
C26 0.048(6) 0.086(7) 0.024(4) 0.009(4) 0.006(4) 0.018(5)
C27 0.041(5) 0.095(8) 0.026(5) -0.012(5) -0.012(4) 0.022(5)
C28 0.032(4) 0.072(6) 0.026(4) -0.010(4) -0.012(3) 0.010(4)
C29 0.021(4) 0.043(4) 0.026(4) -0.004(3) -0.008(3) 0.010(3)
C30 0.022(4) 0.043(4) 0.024(4) -0.005(3) -0.004(3) 0.004(3)
C31 0.026(4) 0.037(4) 0.029(4) -0.012(3) -0.007(3) 0.001(3)
C32 0.018(4) 0.049(5) 0.037(4) -0.016(4) -0.009(3) 0.004(3)
C33 0.028(4) 0.053(5) 0.040(5) -0.016(4) 0.000(3) -0.006(4)
C34 0.034(4) 0.036(4) 0.039(5) -0.015(3) 0.000(4) -0.002(3)
C35 0.022(4) 0.039(4) 0.035(4) -0.008(3) -0.004(3) 0.002(3)
C36 0.019(3) 0.031(4) 0.031(4) -0.004(3) -0.005(3) 0.001(3)
C37 0.021(4) 0.050(5) 0.029(4) -0.007(3) -0.011(3) 0.005(3)
C38 0.029(4) 0.053(5) 0.038(5) -0.003(4) -0.015(4) 0.007(4)
C39 0.019(4) 0.042(4) 0.044(5) 0.000(4) -0.002(3) 0.007(3)
C40 0.019(3) 0.036(4) 0.039(4) -0.006(3) -0.002(3) 0.002(3)
C41 0.020(3) 0.024(3) 0.037(4) 0.000(3) 0.001(3) 0.004(3)
C42 0.037(5) 0.035(4) 0.046(5) 0.004(4) 0.000(4) 0.006(3)
C43 0.036(5) 0.032(4) 0.063(6) 0.002(4) 0.006(4) 0.008(3)
C44 0.024(4) 0.030(4) 0.060(6) -0.007(4) 0.009(4) 0.004(3)
C45 0.022(4) 0.033(4) 0.040(4) -0.009(3) 0.012(3) -0.004(3)
C46 0.017(3) 0.020(3) 0.043(4) -0.006(3) 0.001(3) -0.003(3)
C47 0.022(3) 0.025(3) 0.027(4) -0.003(3) 0.006(3) 0.000(3)
C48 0.017(3) 0.033(4) 0.031(4) -0.004(3) 0.006(3) -0.002(3)
C49 0.032(4) 0.041(4) 0.036(4) -0.011(3) 0.008(3) -0.007(3)
C50 0.037(5) 0.049(5) 0.034(4) -0.005(4) 0.011(4) -0.006(4)
C51 0.026(4) 0.045(5) 0.045(5) -0.005(4) 0.010(4) -0.009(3)
C52 0.021(4) 0.033(4) 0.037(4) -0.001(3) 0.005(3) -0.008(3)
C53 0.028(4) 0.030(4) 0.025(4) -0.003(3) 0.005(3) -0.008(3)
C54 0.028(4) 0.032(4) 0.033(4) -0.004(3) 0.007(3) -0.008(3)
C55 0.036(4) 0.042(4) 0.034(4) -0.013(3) 0.002(3) -0.018(4)
C56 0.037(4) 0.056(5) 0.022(4) 0.001(3) -0.006(3) -0.022(4)
C57 0.026(4) 0.047(5) 0.031(4) 0.001(3) -0.002(3) -0.009(3)
C58 0.049(5) 0.053(5) 0.026(4) 0.000(4) -0.004(4) -0.015(4)
C59 0.076(7) 0.073(7) 0.040(5) 0.000(5) 0.019(5) -0.030(6)
C60 0.018(3) 0.034(4) 0.035(4) -0.009(3) 0.000(3) -0.004(3)
C61 0.023(4) 0.034(4) 0.056(5) -0.011(4) -0.003(4) -0.001(3)
C62 0.037(6) 0.117(10) 0.057(7) 0.002(6) 0.004(5) -0.021(6)
C63 0.032(4) 0.032(4) 0.080(7) -0.009(4) -0.002(4) -0.006(3)
C64 0.058(6) 0.039(5) 0.050(5) 0.001(4) -0.006(5) 0.004(4)
C65 0.058(7) 0.050(6) 0.105(9) -0.002(6) -0.015(6) 0.013(5)
C66 0.096(17) 0.085(14) 0.088(15) 0.026(11) -0.015(12) -0.006(11)
C66A 0.08(3) 0.032(17) 0.22(6) -0.02(2) -0.10(4) 0.006(17)
S2 0.0293(11) 0.0738(16) 0.0344(11) -0.0115(10) -0.0026(9) -0.0145(10)
F4 0.048(4) 0.086(5) 0.151(7) -0.074(5) 0.025(4) -0.009(3)
F5 0.067(4) 0.158(7) 0.051(4) 0.028(4) -0.001(3) -0.037(4)
F6 0.021(2) 0.085(4) 0.097(5) -0.014(3) 0.011(3) -0.004(3)
O15 0.073(6) 0.160(9) 0.098(7) 0.084(6) -0.057(5) -0.044(6)
O16 0.048(4) 0.095(6) 0.088(6) -0.060(5) 0.007(4) -0.023(4)
O17 0.021(3) 0.056(4) 0.046(3) -0.014(3) -0.003(2) -0.002(2)
C67 0.027(4) 0.053(6) 0.081(7) -0.018(5) 0.010(5) -0.010(4)
O18 0.23(2) 0.36(3) 0.126(13) -0.071(15) -0.125(14) 0.081(18)
O19 0.198(16) 0.169(13) 0.128(11) -0.030(9) 0.031(11) -0.038(11)
C68 0.072(10) 0.076(10) 0.31(3) 0.052(13) -0.080(14) -0.042(8)
C69 0.28(3) 0.108(13) 0.103(14) 0.011(11) -0.037(17) 0.090(16)
C70 0.031(5) 0.104(9) 0.091(9) 0.000(7) 0.010(6) 0.006(6)
C71 0.28(3) 0.156(17) 0.059(9) -0.019(10) -0.017(13) 0.108(18)
O21 0.078(6) 0.124(8) 0.100(7) 0.026(6) 0.005(5) -0.001(6)
C76 0.18(2) 0.108(13) 0.158(18) 0.009(12) -0.004(15) -0.075(14)
C77 0.156(16) 0.051(8) 0.132(14) -0.016(8) -0.008(12) -0.004(9)
C78 0.060(8) 0.144(14) 0.114(12) 0.021(11) -0.028(8) 0.007(9)
C79 0.118(13) 0.096(11) 0.127(13) -0.017(10) -0.072(11) -0.012(9)

loop_
_atom_type_symbol
_atom_type_description
_atom_type_scat_dispersion_real
_atom_type_scat_dispersion_imag
_atom_type_scat_source
C C 0.0033 0.0016 'International Tables Vol C Tables 4.2.6.8 and 6.1.1.4'
H H 0.0000 0.0000 'International Tables Vol C Tables 4.2.6.8 and 6.1.1.4'
Ca Ca 0.2262 0.3064 'International Tables Vol C Tables 4.2.6.8 and 6.1.1.4'
F F 0.0171 0.0103 'International Tables Vol C Tables 4.2.6.8 and 6.1.1.4'
Fe Fe 0.3463 0.8444 'International Tables Vol C Tables 4.2.6.8 and 6.1.1.4'
N N 0.0061 0.0033 'International Tables Vol C Tables 4.2.6.8 and 6.1.1.4'
O O 0.0106 0.0060 'International Tables Vol C Tables 4.2.6.8 and 6.1.1.4'
S S 0.1246 0.1234 'International Tables Vol C Tables 4.2.6.8 and 6.1.1.4'

loop_
_geom_angle_atom_site_label_1
_geom_angle_atom_site_label_2
_geom_angle_atom_site_label_3
_geom_angle
O1 Fe1 O3 87.92(17)
O1 Fe1 O4 78.68(17)
O1 Fe1 N1 73.4(2)
O1 Fe1 N6 107.9(2)
O3 Fe1 N1 159.4(2)
O4 Fe1 O3 78.59(17)
O4 Fe1 N1 105.5(2)
O4 Fe1 N6 151.1(2)
O7 Fe1 O1 165.2(2)
O7 Fe1 O3 104.4(2)
O7 Fe1 O4 95.46(19)
O7 Fe1 N1 95.5(2)
O7 Fe1 N6 83.9(2)
N6 Fe1 O3 73.64(19)
N6 Fe1 N1 103.4(2)
O1 Fe2 Ca1 110.98(14)
O1 Fe2 N2 74.1(2)
O1 Fe2 N3 159.4(2)
O2 Fe2 Ca1 118.71(14)
O2 Fe2 O1 90.43(18)
O2 Fe2 N2 104.5(2)
O2 Fe2 N3 73.40(19)
O4 Fe2 Ca1 45.32(14)
O4 Fe2 O1 84.23(19)
O4 Fe2 O2 83.9(2)
O4 Fe2 N2 156.6(2)
O4 Fe2 N3 106.1(2)
O5 Fe2 Ca1 44.44(15)
O5 Fe2 O1 109.73(19)
O5 Fe2 O2 157.0(2)
O5 Fe2 O4 87.1(2)
O5 Fe2 N2 92.0(2)
O5 Fe2 N3 88.9(2)
N2 Fe2 Ca1 136.12(15)
N2 Fe2 N3 97.2(2)
N3 Fe2 Ca1 88.35(16)
O2 Fe3 N4 72.52(19)
O2 Fe3 N5 163.45(19)
O3 Fe3 O2 90.67(18)
O3 Fe3 O9 161.58(19)
O3 Fe3 N4 102.0(2)
O3 Fe3 N5 74.38(19)
O4 Fe3 O2 81.07(18)
O4 Fe3 O3 89.08(19)
O4 Fe3 O9 98.10(19)
O4 Fe3 N4 151.3(2)
O4 Fe3 N5 105.3(2)
O9 Fe3 O2 107.14(19)
O9 Fe3 N4 79.6(2)
O9 Fe3 N5 87.3(2)
N4 Fe3 N5 103.2(2)
O4 Ca1 Fe2 35.04(11)
O4 Ca1 O10 128.73(19)
O4 Ca1 O13 139.98(17)
O4 Ca1 O14 137.10(19)
O5 Ca1 Fe2 34.79(11)
O5 Ca1 O4 67.97(16)
O5 Ca1 O10 161.3(2)
O5 Ca1 O13 88.00(17)
O5 Ca1 O14 85.6(2)
O6 Ca1 Fe2 104.71(16)
O6 Ca1 O4 80.00(19)
O6 Ca1 O5 112.6(2)
O6 Ca1 O8 128.1(2)
O6 Ca1 O10 81.4(2)
O6 Ca1 O13 139.9(2)
O6 Ca1 O14 80.0(2)
O8 Ca1 Fe2 79.52(14)
O8 Ca1 O4 75.82(17)
O8 Ca1 O5 99.75(19)
O8 Ca1 O10 79.3(2)
O8 Ca1 O13 77.50(17)
O8 Ca1 O14 144.15(19)
O10 Ca1 Fe2 156.78(16)
O10 Ca1 O13 73.5(2)
O10 Ca1 O14 84.8(2)
O13 Ca1 Fe2 110.73(13)
O14 Ca1 Fe2 118.23(17)
O14 Ca1 O13 67.22(19)
O10 S1 O11 114.0(4)
O10 S1 C62 102.7(5)
O11 S1 C62 102.4(6)
O12 S1 O10 116.5(4)
O12 S1 O11 114.8(4)
O12 S1 C62 103.9(5)
Fe2 O1 Fe1 97.88(19)
C13 O1 Fe1 120.3(4)
C13 O1 Fe2 115.8(4)
Fe2 O2 Fe3 92.56(19)
C30 O2 Fe2 124.2(4)
C30 O2 Fe3 114.4(4)
Fe3 O3 Fe1 94.29(18)
C47 O3 Fe1 112.1(4)
C47 O3 Fe3 123.3(4)
Fe1 O4 Ca1 118.5(2)
Fe2 O4 Fe1 98.53(19)
Fe2 O4 Ca1 99.63(19)
Fe3 O4 Fe1 97.10(19)
Fe3 O4 Fe2 102.4(2)
Fe3 O4 Ca1 134.3(2)
Fe2 O5 Ca1 100.8(2)
C58 O6 Ca1 138.3(6)
C58 O7 Fe1 125.0(5)
C60 O8 Ca1 144.0(5)
C60 O9 Fe3 130.8(4)
S1 O10 Ca1 139.8(4)
C63 O13 Ca1 120.2(4)
C64 O13 Ca1 109.9(5)
C64 O13 C63 109.9(6)
C65 O14 Ca1 112.8(5)
C65 O14 C66A 106.5(16)
C66 O14 Ca1 116.4(9)
C66 O14 C65 116.7(10)
C66A O14 Ca1 125.8(14)
C14 N1 Fe1 116.0(5)
C18 N1 Fe1 124.2(6)
C18 N1 C14 118.8(7)
C19 N2 Fe2 114.0(5)
C23 N2 Fe2 126.8(5)
C23 N2 C19 119.1(6)
C31 N3 Fe2 114.5(4)
C35 N3 Fe2 124.2(5)
C35 N3 C31 118.9(6)
C36 N4 Fe3 115.1(4)
C36 N4 C40 119.4(6)
C40 N4 Fe3 124.7(5)
C48 N5 Fe3 115.5(4)
C48 N5 C52 118.6(6)
C52 N5 Fe3 124.7(5)
C53 N6 Fe1 114.8(4)
C53 N6 C57 118.7(6)
C57 N6 Fe1 126.1(5)
C2 C1 C6 119.3(7)
C2 C1 C7 118.0(7)
C6 C1 C7 122.6(6)
C1 C2 C3 121.5(7)
C2 C3 C41 122.2(7)
C4 C3 C2 118.1(6)
C4 C3 C41 119.7(6)
C3 C4 C5 121.5(7)
C4 C5 C24 121.1(7)
C6 C5 C4 119.3(7)
C6 C5 C24 119.5(7)
C5 C6 C1 120.1(7)
C8 C7 C1 116.2(7)
C12 C7 C1 123.4(6)
C12 C7 C8 120.1(7)
C9 C8 C7 121.9(8)
C10 C9 C8 118.8(7)
C9 C10 C11 120.6(8)
C10 C11 C12 121.7(8)
C7 C12 C11 116.9(7)
C7 C12 C13 123.1(6)
C11 C12 C13 120.0(6)
O1 C13 C12 111.8(5)
O1 C13 C14 107.0(5)
O1 C13 C19 107.6(5)
C14 C13 C12 107.9(5)
C19 C13 C12 109.5(5)
C19 C13 C14 113.1(6)
N1 C14 C13 112.7(6)
N1 C14 C15 122.1(7)
C15 C14 C13 125.2(7)
C14 C15 C16 119.5(8)
C17 C16 C15 117.8(9)
C16 C17 C18 120.2(10)
N1 C18 C17 121.6(9)
N2 C19 C13 113.8(6)
N2 C19 C20 121.0(7)
C20 C19 C13 124.9(6)
C21 C20 C19 119.6(7)
C22 C21 C20 118.9(7)
C23 C22 C21 119.0(7)
N2 C23 C22 122.4(7)
C25 C24 C5 116.7(7)
C29 C24 C5 122.9(7)
C29 C24 C25 120.3(7)
C24 C25 C26 121.0(9)
C27 C26 C25 118.8(8)
C26 C27 C28 120.7(9)
C27 C28 C29 121.4(9)
C24 C29 C28 117.7(7)
C24 C29 C30 123.2(6)
C28 C29 C30 119.0(7)
O2 C30 C29 112.4(6)
O2 C30 C31 106.9(6)
O2 C30 C36 107.0(5)
C31 C30 C29 108.6(6)
C31 C30 C36 113.6(6)
C36 C30 C29 108.5(6)
N3 C31 C30 112.7(6)
N3 C31 C32 121.1(7)
C32 C31 C30 126.1(7)
C33 C32 C31 119.9(7)
C34 C33 C32 118.9(7)
C33 C34 C35 118.7(7)
N3 C35 C34 122.4(7)
N4 C36 C30 114.7(6)
N4 C36 C37 121.4(6)
C37 C36 C30 123.8(6)
C36 C37 C38 119.7(7)
C39 C38 C37 118.8(7)
C38 C39 C40 118.7(7)
N4 C40 C39 122.1(7)
C42 C41 C3 116.8(7)
C42 C41 C46 119.5(7)
C46 C41 C3 123.7(6)
C41 C42 C43 121.6(8)
C44 C43 C42 118.8(8)
C43 C44 C45 120.7(7)
C44 C45 C46 121.0(7)
C41 C46 C45 118.2(7)
C41 C46 C47 122.7(6)
C45 C46 C47 119.1(6)
O3 C47 C46 111.7(5)
O3 C47 C48 105.8(5)
O3 C47 C53 107.6(5)
C48 C47 C46 110.9(5)
C48 C47 C53 112.6(6)
C53 C47 C46 108.2(5)
N5 C48 C47 113.7(6)
N5 C48 C49 120.7(6)
C49 C48 C47 125.6(6)
C50 C49 C48 119.7(7)
C51 C50 C49 119.7(7)
C50 C51 C52 118.1(7)
N5 C52 C51 123.2(7)
N6 C53 C47 115.7(6)
N6 C53 C54 121.2(6)
C54 C53 C47 123.0(6)
C55 C54 C53 119.7(7)
C56 C55 C54 119.2(7)
C55 C56 C57 118.7(7)
N6 C57 C56 122.5(7)
O6 C58 O7 124.3(8)
O6 C58 C59 119.5(8)
O7 C58 C59 116.2(8)
O8 C60 O9 124.9(6)
O8 C60 C61 117.6(6)
O9 C60 C61 117.5(6)
F1 C62 S1 111.4(8)
F1 C62 F2 108.1(10)
F1 C62 F3 105.7(9)
F2 C62 S1 111.2(8)
F2 C62 F3 107.9(9)
F3 C62 S1 112.3(9)
O13 C64 C65 107.3(8)
C64 C65 O14 109.9(8)
O15 S2 C67 99.5(6)
O16 S2 O15 114.7(5)
O16 S2 O17 118.3(4)
O16 S2 C67 103.3(4)
O17 S2 O15 113.6(4)
O17 S2 C67 104.2(4)
F4 C67 S2 113.9(7)
F4 C67 F5 104.6(9)
F4 C67 F6 108.6(7)
F5 C67 S2 111.1(7)
F6 C67 S2 113.8(7)
F6 C67 F5 104.0(8)
C69 O18 C68 161(3)
C70 O19 C71 110.6(16)
O18 C69 C70 146(3)
O19 C70 C69 103.5(15)
C77 O21 C78 111.8(13)
O21 C77 C76 107.7(14)
O21 C78 C79 105.6(14)
C83 O22 C81 111.1(12)
O22 C81 C80 109.4(14)
O22 C83 C82 109.4(14)

loop_
_geom_bond_atom_site_label_1
_geom_bond_atom_site_label_2
_geom_bond_distance
Fe1 O1 2.055(5)
Fe1 O3 2.159(5)
Fe1 O4 2.140(4)
Fe1 O7 2.025(5)
Fe1 N1 2.226(6)
Fe1 N6 2.157(6)
Fe2 Ca1 3.3104(18)
Fe2 O1 2.037(4)
Fe2 O2 2.000(4)
Fe2 O4 1.928(5)
Fe2 O5 1.923(5)
Fe2 N2 2.167(6)
Fe2 N3 2.258(6)
Fe3 O2 2.130(5)
Fe3 O3 1.978(4)
Fe3 O4 1.904(5)
Fe3 O9 2.035(5)
Fe3 N4 2.173(5)
Fe3 N5 2.190(6)
Ca1 O4 2.388(5)
Ca1 O5 2.359(5)
Ca1 O6 2.297(6)
Ca1 O8 2.298(5)
Ca1 O10 2.404(6)
Ca1 O13 2.570(5)
Ca1 O14 2.454(6)
S1 O10 1.443(6)
S1 O11 1.446(7)
S1 O12 1.425(6)
S1 C62 1.784(12)
F1 C62 1.341(12)
F2 C62 1.345(14)
F3 C62 1.348(11)
O1 C13 1.394(7)
O2 C30 1.395(8)
O3 C47 1.398(8)
O6 C58 1.244(10)
O7 C58 1.270(10)
O8 C60 1.248(8)
O9 C60 1.269(8)
O13 C63 1.454(9)
O13 C64 1.406(10)
O14 C65 1.457(12)
O14 C66 1.44(2)
O14 C66A 1.46(3)
N1 C14 1.343(9)
N1 C18 1.342(11)
N2 C19 1.358(8)
N2 C23 1.341(9)
N3 C31 1.348(9)
N3 C35 1.333(9)
N4 C36 1.335(9)
N4 C40 1.336(9)
N5 C48 1.354(9)
N5 C52 1.355(9)
N6 C53 1.339(9)
N6 C57 1.352(9)
C1 C2 1.375(10)
C1 C6 1.394(10)
C1 C7 1.510(10)
C2 C3 1.390(10)
C3 C4 1.381(10)
C3 C41 1.494(9)
C4 C5 1.386(10)
C5 C6 1.382(10)
C5 C24 1.495(10)
C7 C8 1.392(10)
C7 C12 1.388(10)
C8 C9 1.373(12)
C9 C10 1.352(13)
C10 C11 1.388(11)
C11 C12 1.401(9)
C12 C13 1.559(9)
C13 C14 1.535(10)
C13 C19 1.528(10)
C14 C15 1.375(11)
C15 C16 1.392(12)
C16 C17 1.373(15)
C17 C18 1.380(14)
C19 C20 1.390(9)
C20 C21 1.388(11)
C21 C22 1.385(11)
C22 C23 1.382(10)
C24 C25 1.393(11)
C24 C29 1.383(11)
C25 C26 1.399(13)
C26 C27 1.357(14)
C27 C28 1.386(13)
C28 C29 1.407(10)
C29 C30 1.568(10)
C30 C31 1.533(10)
C30 C36 1.554(9)
C31 C32 1.381(10)
C32 C33 1.378(11)
C33 C34 1.372(11)
C34 C35 1.391(10)
C36 C37 1.368(10)
C37 C38 1.384(10)
C38 C39 1.376(11)
C39 C40 1.377(10)
C41 C42 1.388(10)
C41 C46 1.401(10)
C42 C43 1.400(11)
C43 C44 1.369(12)
C44 C45 1.385(11)
C45 C46 1.412(9)
C46 C47 1.552(10)
C47 C48 1.540(9)
C47 C53 1.541(9)
C48 C49 1.395(10)
C49 C50 1.390(11)
C50 C51 1.374(11)
C51 C52 1.384(11)
C53 C54 1.398(10)
C54 C55 1.380(10)
C55 C56 1.373(12)
C56 C57 1.388(11)
C58 C59 1.532(12)
C60 C61 1.489(9)
C64 C65 1.451(14)
S2 O15 1.442(8)
S2 O16 1.416(7)
S2 O17 1.425(5)
S2 C67 1.775(10)
F4 C67 1.314(10)
F5 C67 1.366(12)
F6 C67 1.342(10)
O18 C68 1.16(2)
O18 C69 1.11(2)
O19 C70 1.288(17)
O19 C71 1.33(2)
C69 C70 1.44(2)
O21 C77 1.427(16)
O21 C78 1.427(16)
C76 C77 1.51(2)
C78 C79 1.48(2)
O22 C81 1.424(19)
O22 C83 1.326(19)
C80 C81 1.46(2)
C82 C83 1.59(2)
